data_1553185
loop_
_publ_author_name
'Xu, Liang'
'Liang, Sisi'
'Sun, Jiahao'
'Gan, Liangbing'

_publ_section_title
;
 Open-cage fullerene with a stopper acts as a molecular vial for a single
 water molecule
;
_journal_issue 11
_journal_name_full 'Organic Chemistry Frontiers'
_journal_page_first 1500
_journal_paper_doi 10.1039/C5QO00265F
_journal_volume 2
_journal_year 2015
_chemical_formula_moiety 'C82 H27 N5 O5'
_chemical_formula_sum 'C82 H27 N5 O5'
_chemical_formula_weight 1162.08
_space_group_crystal_system monoclinic
_space_group_IT_number 14
_space_group_name_Hall '-P 2ybc'
_space_group_name_H-M_alt 'P 1 21/c 1'
_atom_sites_solution_hydrogens mixed
_atom_sites_solution_primary iterative
_audit_creation_date 2015-05-11
_audit_creation_method
;
Olex2 1.2
(compiled 2015.01.26 svn.r3150 for OlexSys, GUI svn.r4998)
;
_audit_update_record
;
2015-07-22 deposited with the CCDC.
2015-09-10 downloaded from the CCDC.
;
_cell_angle_alpha 90
_cell_angle_beta 117.87(2)
_cell_angle_gamma 90
_cell_formula_units_Z 4
_cell_length_a 17.987(3)
_cell_length_b 18.451(4)
_cell_length_c 19.171(4)
_cell_measurement_reflns_used 1131
_cell_measurement_temperature 180.01(10)
_cell_measurement_theta_max 20.2560
_cell_measurement_theta_min 3.3880
_cell_volume 5624(2)
_computing_cell_refinement
;
CrysAlisPro, Agilent Technologies,
Version 1.171.36.32 (release 02-08-2013 CrysAlis171 .NET)
(compiled Aug  2 2013,16:46:58)
;
_computing_data_collection
;
CrysAlisPro, Agilent Technologies,
Version 1.171.36.32 (release 02-08-2013 CrysAlis171 .NET)
(compiled Aug  2 2013,16:46:58)
;
_computing_data_reduction
;
CrysAlisPro, Agilent Technologies,
Version 1.171.36.32 (release 02-08-2013 CrysAlis171 .NET)
(compiled Aug  2 2013,16:46:58)
;
_computing_molecular_graphics 'Olex2 (Dolomanov et al., 2009)'
_computing_publication_material 'Olex2 (Dolomanov et al., 2009)'
_computing_structure_refinement 'ShelXL (Sheldrick, 2008)'
_computing_structure_solution
;
Superflip (Palatinus & Chapuis, 2007;Palatinus & van der Lee, 2008;
Palatinus et al., 2012)
;
_diffrn_ambient_temperature 180.01(10)
_diffrn_detector_area_resol_mean 10.3914
_diffrn_measured_fraction_theta_full 0.956
_diffrn_measured_fraction_theta_max 0.978
_diffrn_measurement_details
;
#__ type_ start__ end____ width___ exp.time_
  1 omega  -22.00    4.00   1.0000   15.0000
omega____ theta____ kappa____ phi______ frames
    -       10.5454   77.0000 -150.0000 26

#__ type_ start__ end____ width___ exp.time_
  2 omega  -15.00   10.00   1.0000   15.0000
omega____ theta____ kappa____ phi______ frames
    -       10.5454   38.0000   90.0000 25

#__ type_ start__ end____ width___ exp.time_
  3 omega  -68.00   40.00   1.0000   15.0000
omega____ theta____ kappa____ phi______ frames
    -       10.5454  -77.0000  120.0000 108

#__ type_ start__ end____ width___ exp.time_
  4 omega   -8.00   17.00   1.0000   15.0000
omega____ theta____ kappa____ phi______ frames
    -      -11.6392  -77.0000 -150.0000 25
;
_diffrn_measurement_device_type 'SuperNova, Dual, Cu at zero, Atlas'
_diffrn_measurement_method '\w scans'
_diffrn_orient_matrix_UB_11 -0.0153074000
_diffrn_orient_matrix_UB_12 0.0074959000
_diffrn_orient_matrix_UB_13 -0.0407092000
_diffrn_orient_matrix_UB_21 0.0061271000
_diffrn_orient_matrix_UB_22 0.0375986000
_diffrn_orient_matrix_UB_23 0.0084394000
_diffrn_orient_matrix_UB_31 0.0414612000
_diffrn_orient_matrix_UB_32 -0.0028197000
_diffrn_orient_matrix_UB_33 0.0048054000
_diffrn_radiation_monochromator mirror
_diffrn_radiation_type MoK\a
_diffrn_radiation_wavelength 0.71073
_diffrn_reflns_av_R_equivalents 0.1546
_diffrn_reflns_av_unetI/netI 0.3486
_diffrn_reflns_Laue_measured_fraction_full 0.956
_diffrn_reflns_Laue_measured_fraction_max 0.978
_diffrn_reflns_limit_h_max 20
_diffrn_reflns_limit_h_min -21
_diffrn_reflns_limit_k_max 21
_diffrn_reflns_limit_k_min -18
_diffrn_reflns_limit_l_max 22
_diffrn_reflns_limit_l_min -18
_diffrn_reflns_number 22175
_diffrn_reflns_point_group_measured_fraction_full 0.956
_diffrn_reflns_point_group_measured_fraction_max 0.978
_diffrn_reflns_theta_full 25.242
_diffrn_reflns_theta_max 25.028
_diffrn_reflns_theta_min 3.069
_diffrn_source 'SuperNova (Mo) X-ray Source'
_exptl_absorpt_coefficient_mu 0.087
_exptl_absorpt_correction_T_max 1.00000
_exptl_absorpt_correction_T_min 0.03621
_exptl_absorpt_correction_type multi-scan
_exptl_absorpt_process_details
;
CrysAlisPro, Agilent Technologies,
Version 1.171.36.32 (release 02-08-2013 CrysAlis171 .NET)
(compiled Aug  2 2013,16:46:58)
Empirical absorption correction using spherical harmonics,
 implemented in SCALE3 ABSPACK scaling algorithm.
;
_exptl_crystal_density_diffrn 1.372
_exptl_crystal_F_000 2376
_exptl_crystal_size_max 0.1
_exptl_crystal_size_mid 0.1
_exptl_crystal_size_min 0.05
_platon_squeeze_details
;
;
_refine_diff_density_max 0.353
_refine_diff_density_min -0.319
_refine_diff_density_rms 0.076
_refine_ls_extinction_method none
_refine_ls_goodness_of_fit_ref 0.821
_refine_ls_hydrogen_treatment constr
_refine_ls_matrix_type full
_refine_ls_number_parameters 832
_refine_ls_number_reflns 9720
_refine_ls_number_restraints 0
_refine_ls_restrained_S_all 0.821
_refine_ls_R_factor_all 0.2279
_refine_ls_R_factor_gt 0.0870
_refine_ls_shift/su_max 0.000
_refine_ls_shift/su_mean 0.000
_refine_ls_structure_factor_coef Fsqd
_refine_ls_weighting_details 'w=1/[\s^2^(Fo^2^)+(0.0631P)^2^] where P=(Fo^2^+2Fc^2^)/3'
_refine_ls_weighting_scheme calc
_refine_ls_wR_factor_gt 0.1789
_refine_ls_wR_factor_ref 0.2221
_reflns_Friedel_coverage 0.000
_reflns_number_gt 3261
_reflns_number_total 9720
_reflns_threshold_expression 'I > 2\s(I)'
_cod_data_source_file c5qo00265f2.cif
_cod_data_source_block exp_5250-sr
_cod_original_cell_volume 5625(2)
_cod_database_code 1553185
_shelxl_version_number 2014-3
_chemical_oxdiff_formula 'C1 O1 N1'
_shelx_space_group_comment
;
The symmetry employed for this shelxl refinement is uniquely defined
by the following loop, which should always be used as a source of
symmetry information in preference to the above space-group names.
They are only intended as comments.
;
_shelx_estimated_absorpt_t_max 0.996
_shelx_estimated_absorpt_t_min 0.991
_reflns_odcompleteness_completeness 97.11
_reflns_odcompleteness_iscentric 1
_reflns_odcompleteness_theta 25.97
_olex2_refinement_description
;
1. Fixed Uiso
 At 1.2 times of:
  All C(H) groups, All N(H) groups
 At 1.5 times of:
  All C(H,H,H) groups, All O(H) groups
2.a Riding coordinates:
 C37(H37)
2.b Aromatic/amide H refined with riding coordinates:
 C9(H9), C10(H10), C11(H11), C12(H12), C15(H15), C16(H16), C18(H18), C19(H19),
 C26(H26), C27(H27), C28(H28), C29(H29), N1(H1), N2(H2)
2.c Tetrahedral OH refined with riding coordinates:
 O2(H2A), O4(H4), O5(H5)
2.d Idealised Me refined as rotating group:
 C21(H21A,H21B,H21C), C22(H22A,H22B,H22C), C23(H23A,H23B,H23C)
;
_olex2_submission_special_instructions 'No special instructions were received'

loop_
_space_group_symop_operation_xyz
'x, y, z'
'-x, y+1/2, -z+1/2'
'-x, -y, -z'
'x, -y-1/2, z-1/2'

loop_
_atom_site_label
_atom_site_type_symbol
_atom_site_fract_x
_atom_site_fract_y
_atom_site_fract_z
_atom_site_U_iso_or_equiv
_atom_site_adp_type
_atom_site_occupancy
_atom_site_site_symmetry_order
_atom_site_calc_flag
_atom_site_refinement_flags_posn
C1 C 0.9292(3) 0.0873(4) 1.0456(3) 0.0278(16) Uani 1 1 d .
C2 C 0.9825(3) 0.1122(4) 1.0094(3) 0.0302(16) Uani 1 1 d .
C3 C 0.9565(3) 0.1286(4) 0.9333(3) 0.0276(16) Uani 1 1 d .
C4 C 0.8681(3) 0.1153(4) 0.8680(3) 0.0288(16) Uani 1 1 d .
C5 C 1.0313(3) 0.1377(3) 0.9194(3) 0.0263(15) Uani 1 1 d .
C6 C 1.1048(4) 0.1250(4) 0.9982(3) 0.0306(16) Uani 1 1 d .
C7 C 1.0753(4) 0.1100(4) 1.0514(3) 0.0334(17) Uani 1 1 d .
C8 C 1.2378(3) 0.1120(4) 1.0974(3) 0.0366(18) Uani 1 1 d .
C9 C 1.3265(4) 0.1133(5) 1.1224(4) 0.053(2) Uani 1 1 d .
H9 H 1.3475 0.1264 1.0870 0.064 Uiso 1 1 calc R
C10 C 1.3806(4) 0.0945(5) 1.2004(4) 0.056(2) Uani 1 1 d .
H10 H 1.4397 0.0943 1.2190 0.067 Uiso 1 1 calc R
C11 C 1.3476(4) 0.0761(4) 1.2508(4) 0.0436(19) Uani 1 1 d .
H11 H 1.3852 0.0641 1.3041 0.052 Uiso 1 1 calc R
C12 C 1.2645(3) 0.0747(4) 1.2270(3) 0.0331(17) Uani 1 1 d .
H12 H 1.2443 0.0608 1.2628 0.040 Uiso 1 1 calc R
C13 C 1.2083(3) 0.0935(4) 1.1505(3) 0.0259(15) Uani 1 1 d .
C14 C 1.0936(4) 0.1558(4) 0.8356(3) 0.0331(17) Uani 1 1 d .
C15 C 1.1033(3) 0.2175(4) 0.7972(3) 0.0334(17) Uani 1 1 d .
H15 H 1.0677 0.2584 0.7875 0.040 Uiso 1 1 calc R
C16 C 1.1646(3) 0.2178(4) 0.7741(3) 0.0324(17) Uani 1 1 d .
H16 H 1.1728 0.2604 0.7507 0.039 Uiso 1 1 calc R
C17 C 1.2153(3) 0.1580(4) 0.7836(3) 0.0295(16) Uani 1 1 d .
C18 C 1.2038(4) 0.0970(4) 0.8196(3) 0.0380(18) Uani 1 1 d .
H18 H 1.2374 0.0552 0.8263 0.046 Uiso 1 1 calc R
C19 C 1.1433(4) 0.0962(4) 0.8462(4) 0.0375(17) Uani 1 1 d .
H19 H 1.1367 0.0543 0.8716 0.045 Uiso 1 1 calc R
C20 C 1.2780(4) 0.1585(4) 0.7496(4) 0.0416(19) Uani 1 1 d .
C21 C 1.2286(4) 0.1567(6) 0.6593(4) 0.074(3) Uani 1 1 d .
H21A H 1.1895 0.1156 0.6427 0.110 Uiso 1 1 calc GR
H21B H 1.2677 0.1514 0.6374 0.110 Uiso 1 1 calc GR
H21C H 1.1968 0.2019 0.6402 0.110 Uiso 1 1 calc GR
C22 C 1.3323(4) 0.2267(5) 0.7777(5) 0.068(3) Uani 1 1 d .
H22A H 1.2967 0.2697 0.7564 0.101 Uiso 1 1 calc GR
H22B H 1.3747 0.2257 0.7592 0.101 Uiso 1 1 calc GR
H22C H 1.3603 0.2286 0.8355 0.101 Uiso 1 1 calc GR
C23 C 1.3382(4) 0.0940(5) 0.7776(4) 0.061(2) Uani 1 1 d .
H23A H 1.3711 0.0952 0.8352 0.091 Uiso 1 1 calc GR
H23B H 1.3763 0.0966 0.7541 0.091 Uiso 1 1 calc GR
H23C H 1.3059 0.0488 0.7613 0.091 Uiso 1 1 calc GR
C24 C 1.0565(3) 0.4050(4) 0.9285(3) 0.0276(16) Uani 1 1 d .
C25 C 1.0064(4) 0.4594(4) 0.8772(4) 0.0360(17) Uani 1 1 d .
C26 C 1.0243(4) 0.4854(4) 0.8180(3) 0.0376(18) Uani 1 1 d .
H26 H 0.9892 0.5210 0.7819 0.045 Uiso 1 1 calc R
C27 C 1.0943(4) 0.4586(4) 0.8122(4) 0.0420(19) Uani 1 1 d .
H27 H 1.1064 0.4752 0.7717 0.050 Uiso 1 1 calc R
C28 C 1.1451(4) 0.4079(4) 0.8659(4) 0.0399(18) Uani 1 1 d .
H28 H 1.1938 0.3913 0.8634 0.048 Uiso 1 1 calc R
C29 C 1.1268(4) 0.3804(4) 0.9236(4) 0.0430(18) Uani 1 1 d .
H29 H 1.1624 0.3449 0.9596 0.052 Uiso 1 1 calc R
C30 C 0.8433(3) 0.0670(4) 0.9810(3) 0.0286(16) Uani 1 1 d .
C31 C 0.8157(3) 0.0791(4) 0.9029(3) 0.0277(16) Uani 1 1 d .
C32 C 0.7293(4) 0.0915(4) 0.8521(3) 0.0355(18) Uani 1 1 d .
C33 C 0.7214(3) 0.1463(4) 0.7954(3) 0.0290(17) Uani 1 1 d .
C34 C 0.8056(3) 0.1749(4) 0.8167(3) 0.0276(16) Uani 1 1 d .
C35 C 0.8133(3) 0.2476(4) 0.8036(3) 0.0267(16) Uani 1 1 d .
C36 C 0.8857(3) 0.3000(4) 0.8414(3) 0.0271(16) Uani 1 1 d .
C37 C 0.8490(3) 0.3770(4) 0.8185(3) 0.0265(16) Uani 1 1 d .
H37 H 0.8629 0.3977 0.7777 0.032 Uiso 1 1 d R
C38 C 0.8890(3) 0.4239(4) 0.8944(3) 0.0246(15) Uani 1 1 d .
C39 C 0.9462(3) 0.3692(4) 0.9599(3) 0.0300(16) Uani 1 1 d .
C40 C 0.9258(3) 0.3779(4) 1.0279(3) 0.0287(16) Uani 1 1 d .
C41 C 0.9423(3) 0.3318(4) 1.0881(3) 0.0272(16) Uani 1 1 d .
C42 C 0.9824(4) 0.2600(4) 1.0998(3) 0.0269(16) Uani 1 1 d .
C43 C 0.9312(3) 0.2091(4) 1.1219(3) 0.0271(16) Uani 1 1 d .
C44 C 0.9052(3) 0.1400(4) 1.0956(3) 0.0294(16) Uani 1 1 d .
C45 C 0.8219(4) 0.1170(4) 1.0817(3) 0.0329(17) Uani 1 1 d .
C46 C 0.7843(4) 0.0743(4) 1.0135(3) 0.0304(16) Uani 1 1 d .
C47 C 0.6970(3) 0.0799(4) 0.9620(3) 0.0326(17) Uani 1 1 d .
C48 C 0.6682(3) 0.0888(4) 0.8777(3) 0.0322(17) Uani 1 1 d .
C49 C 0.5983(4) 0.1361(4) 0.8479(4) 0.0342(17) Uani 1 1 d .
C50 C 0.5867(3) 0.1856(4) 0.7880(3) 0.0311(17) Uani 1 1 d .
C51 C 0.6488(3) 0.1911(4) 0.7606(3) 0.0345(18) Uani 1 1 d .
C52 C 0.6577(3) 0.2631(4) 0.7437(3) 0.0262(16) Uani 1 1 d .
C53 C 0.7372(4) 0.2916(4) 0.7636(3) 0.0278(16) Uani 1 1 d .
C54 C 0.7568(3) 0.3651(4) 0.7843(3) 0.0290(16) Uani 1 1 d .
C55 C 0.7017(4) 0.4065(4) 0.7995(3) 0.0336(17) Uani 1 1 d .
C56 C 0.7413(4) 0.4473(4) 0.8754(3) 0.0308(16) Uani 1 1 d .
C57 C 0.8273(4) 0.4458(4) 0.9221(3) 0.0319(16) Uani 1 1 d .
C58 C 0.8566(4) 0.4291(4) 1.0029(3) 0.0341(17) Uani 1 1 d .
C59 C 0.8038(3) 0.4274(4) 1.0391(3) 0.0304(17) Uani 1 1 d .
C60 C 0.8193(4) 0.3762(4) 1.1002(3) 0.0325(17) Uani 1 1 d .
C61 C 0.8861(3) 0.3287(4) 1.1229(3) 0.0283(16) Uani 1 1 d .
C62 C 0.8783(3) 0.2548(4) 1.1404(3) 0.0237(15) Uani 1 1 d .
C63 C 0.8013(3) 0.2312(4) 1.1345(3) 0.0337(18) Uani 1 1 d .
C64 C 0.7727(3) 0.1606(4) 1.1033(3) 0.0286(16) Uani 1 1 d .
C65 C 0.6823(4) 0.1642(4) 1.0523(3) 0.0336(18) Uani 1 1 d .
C66 C 0.6453(4) 0.1278(4) 0.9821(4) 0.0379(19) Uani 1 1 d .
C67 C 0.5833(3) 0.1606(4) 0.9124(4) 0.0365(18) Uani 1 1 d .
C68 C 0.5580(4) 0.2309(5) 0.9141(4) 0.0404(19) Uani 1 1 d .
C69 C 0.5957(4) 0.2719(4) 0.9872(4) 0.0374(18) Uani 1 1 d .
C70 C 0.6561(4) 0.2381(4) 1.0554(3) 0.0350(18) Uani 1 1 d .
C71 C 0.7311(4) 0.2813(4) 1.1078(3) 0.0347(18) Uani 1 1 d .
C72 C 0.7386(4) 0.3508(4) 1.0907(3) 0.0306(16) Uani 1 1 d .
C73 C 0.6747(4) 0.3858(4) 1.0209(3) 0.0363(18) Uani 1 1 d .
C74 C 0.7142(3) 0.4344(4) 0.9882(3) 0.0321(17) Uani 1 1 d .
C75 C 0.6831(3) 0.4409(4) 0.9087(3) 0.0320(17) Uani 1 1 d .
C76 C 0.6125(4) 0.3988(4) 0.8560(3) 0.0339(17) Uani 1 1 d .
C77 C 0.6240(3) 0.3756(4) 0.7896(3) 0.0324(17) Uani 1 1 d .
C78 C 0.5984(3) 0.3066(4) 0.7574(3) 0.0329(17) Uani 1 1 d .
C79 C 0.5584(3) 0.2593(4) 0.7881(3) 0.0334(18) Uani 1 1 d .
C80 C 0.5443(3) 0.2823(4) 0.8507(4) 0.0389(19) Uani 1 1 d .
C81 C 0.5726(3) 0.3522(4) 0.8859(3) 0.0321(17) Uani 1 1 d .
C82 C 0.6043(4) 0.3464(4) 0.9705(3) 0.0369(18) Uani 1 1 d .
N1 N 0.9362(3) 0.4838(3) 0.8864(3) 0.0334(14) Uani 1 1 d .
H1 H 0.9232 0.5297 0.8871 0.040 Uiso 1 1 calc R
N2 N 1.0348(3) 0.3800(3) 0.9846(3) 0.0340(14) Uani 1 1 d .
H2 H 1.0733 0.3709 1.0333 0.041 Uiso 1 1 calc R
N3 N 1.1855(3) 0.1296(3) 1.0189(3) 0.0409(16) Uani 1 1 d .
N4 N 1.1228(3) 0.0939(3) 1.1272(3) 0.0311(13) Uani 1 1 d .
N5 N 1.0228(3) 0.1545(3) 0.8520(3) 0.0298(13) Uani 1 1 d .
O1 O 0.9174(2) 0.2976(2) 0.9257(2) 0.0283(11) Uani 1 1 d .
O2 O 0.9494(2) 0.2906(3) 0.8202(2) 0.0322(11) Uani 1 1 d .
H2A H 0.9617 0.2465 0.8227 0.048 Uiso 1 1 calc R
O3 O 1.0420(2) 0.2449(2) 1.0878(2) 0.0309(11) Uani 1 1 d .
O4 O 0.9667(2) 0.0221(2) 1.0916(2) 0.0359(11) Uani 1 1 d .
H4 H 0.9793 0.0296 1.1390 0.054 Uiso 1 1 calc R
O5 O 0.8740(2) 0.0664(3) 0.8117(2) 0.0356(11) Uani 1 1 d .
H5 H 0.8828 0.0241 0.8300 0.053 Uiso 1 1 calc R

loop_
_atom_site_aniso_label
_atom_site_aniso_U_11
_atom_site_aniso_U_22
_atom_site_aniso_U_33
_atom_site_aniso_U_23
_atom_site_aniso_U_13
_atom_site_aniso_U_12
C1 0.036(3) 0.030(5) 0.019(3) 0.001(3) 0.013(3) 0.003(4)
C2 0.027(3) 0.030(5) 0.034(3) 0.006(3) 0.014(3) 0.006(3)
C3 0.020(3) 0.027(4) 0.036(3) -0.003(3) 0.013(3) -0.002(3)
C4 0.024(3) 0.033(5) 0.024(3) -0.007(3) 0.007(3) -0.009(3)
C5 0.034(3) 0.017(4) 0.024(3) -0.003(3) 0.010(3) -0.002(3)
C6 0.034(4) 0.024(4) 0.035(3) -0.001(3) 0.018(3) -0.004(3)
C7 0.032(3) 0.038(5) 0.030(3) 0.001(4) 0.015(3) 0.002(4)
C8 0.022(3) 0.042(5) 0.037(4) -0.001(4) 0.006(3) 0.005(3)
C9 0.044(4) 0.070(7) 0.044(4) 0.001(4) 0.019(4) -0.014(4)
C10 0.029(4) 0.079(7) 0.055(5) -0.025(5) 0.015(4) -0.017(4)
C11 0.048(4) 0.043(5) 0.031(3) 0.000(4) 0.011(3) -0.001(4)
C12 0.024(3) 0.040(5) 0.034(3) -0.006(4) 0.012(3) -0.006(3)
C13 0.019(3) 0.027(4) 0.026(3) 0.003(3) 0.006(3) -0.004(3)
C14 0.034(3) 0.042(5) 0.028(3) -0.002(4) 0.019(3) -0.001(4)
C15 0.037(3) 0.040(5) 0.030(3) 0.008(4) 0.021(3) 0.000(4)
C16 0.031(3) 0.034(5) 0.033(3) 0.003(4) 0.015(3) 0.000(4)
C17 0.020(3) 0.039(5) 0.025(3) -0.004(3) 0.007(3) -0.003(3)
C18 0.036(4) 0.043(5) 0.039(4) 0.001(4) 0.021(3) 0.001(4)
C19 0.040(4) 0.020(4) 0.051(4) 0.010(4) 0.020(3) 0.003(4)
C20 0.031(3) 0.045(5) 0.052(4) -0.001(4) 0.022(3) 0.005(4)
C21 0.051(4) 0.130(10) 0.045(4) 0.002(5) 0.026(4) 0.023(5)
C22 0.045(4) 0.055(7) 0.111(6) -0.022(6) 0.043(5) -0.023(5)
C23 0.058(5) 0.065(7) 0.067(5) 0.007(5) 0.036(4) 0.008(5)
C24 0.023(3) 0.032(5) 0.030(3) 0.009(3) 0.014(3) 0.004(3)
C25 0.032(4) 0.033(5) 0.037(4) -0.005(4) 0.011(3) -0.009(4)
C26 0.045(4) 0.032(5) 0.030(3) 0.005(4) 0.012(3) -0.002(4)
C27 0.047(4) 0.042(5) 0.042(4) 0.001(4) 0.025(4) 0.002(4)
C28 0.039(4) 0.035(5) 0.049(4) 0.001(4) 0.024(3) -0.002(4)
C29 0.050(4) 0.035(5) 0.046(4) -0.002(4) 0.024(4) -0.010(4)
C30 0.022(3) 0.026(4) 0.033(3) 0.008(3) 0.009(3) 0.007(3)
C31 0.023(3) 0.028(5) 0.032(3) -0.008(3) 0.013(3) -0.008(3)
C32 0.035(4) 0.036(5) 0.039(4) -0.012(4) 0.020(3) -0.017(4)
C33 0.025(3) 0.039(5) 0.021(3) 0.000(3) 0.009(3) -0.001(3)
C34 0.030(3) 0.023(5) 0.028(3) -0.001(3) 0.011(3) 0.001(3)
C35 0.035(3) 0.029(5) 0.015(3) 0.000(3) 0.011(3) 0.009(4)
C36 0.023(3) 0.032(5) 0.024(3) 0.003(3) 0.009(3) 0.000(3)
C37 0.025(3) 0.032(5) 0.023(3) 0.007(3) 0.013(3) 0.000(3)
C38 0.028(3) 0.023(4) 0.026(3) 0.008(3) 0.015(3) 0.005(3)
C39 0.028(3) 0.032(5) 0.028(3) -0.011(3) 0.011(3) -0.009(4)
C40 0.026(3) 0.031(5) 0.032(3) -0.001(4) 0.015(3) -0.007(3)
C41 0.026(3) 0.033(5) 0.017(3) -0.004(3) 0.006(3) -0.002(3)
C42 0.034(3) 0.031(5) 0.013(3) 0.002(3) 0.009(3) -0.001(4)
C43 0.027(3) 0.034(5) 0.023(3) 0.002(3) 0.014(3) 0.002(3)
C44 0.029(3) 0.040(5) 0.019(3) 0.008(3) 0.010(3) -0.006(4)
C45 0.036(4) 0.036(5) 0.025(3) 0.015(4) 0.013(3) 0.005(4)
C46 0.039(4) 0.023(4) 0.029(3) 0.003(3) 0.015(3) -0.011(3)
C47 0.031(3) 0.033(5) 0.041(4) 0.003(4) 0.023(3) -0.009(3)
C48 0.029(3) 0.035(5) 0.028(3) -0.006(3) 0.010(3) -0.001(4)
C49 0.034(4) 0.034(5) 0.042(4) -0.004(4) 0.025(3) -0.012(4)
C50 0.015(3) 0.040(5) 0.036(4) -0.010(4) 0.009(3) -0.002(3)
C51 0.023(3) 0.050(6) 0.021(3) 0.002(4) 0.003(3) -0.003(4)
C52 0.025(3) 0.032(5) 0.018(3) 0.004(3) 0.006(3) -0.005(3)
C53 0.034(4) 0.037(5) 0.014(3) 0.003(3) 0.013(3) -0.001(4)
C54 0.033(3) 0.029(5) 0.023(3) -0.002(3) 0.012(3) 0.005(4)
C55 0.036(4) 0.029(5) 0.025(3) 0.003(3) 0.006(3) 0.004(4)
C56 0.035(4) 0.019(4) 0.043(4) 0.000(3) 0.021(3) 0.002(3)
C57 0.033(3) 0.025(5) 0.029(3) 0.005(3) 0.007(3) 0.003(3)
C58 0.028(3) 0.025(5) 0.041(4) 0.001(4) 0.009(3) -0.002(4)
C59 0.033(3) 0.035(5) 0.025(3) -0.006(3) 0.015(3) -0.002(3)
C60 0.029(3) 0.045(5) 0.024(3) 0.000(4) 0.012(3) 0.010(4)
C61 0.030(3) 0.038(5) 0.015(3) -0.009(3) 0.009(3) 0.002(4)
C62 0.029(3) 0.028(5) 0.011(3) 0.002(3) 0.006(3) -0.001(3)
C63 0.026(3) 0.046(5) 0.025(3) 0.003(4) 0.008(3) -0.006(4)
C64 0.031(3) 0.039(5) 0.022(3) 0.002(3) 0.018(3) -0.002(4)
C65 0.029(3) 0.044(5) 0.032(4) 0.011(4) 0.018(3) -0.004(4)
C66 0.027(3) 0.052(6) 0.035(4) 0.002(4) 0.014(3) -0.009(4)
C67 0.017(3) 0.042(6) 0.043(4) 0.003(4) 0.008(3) -0.006(4)
C68 0.024(3) 0.056(6) 0.039(4) 0.005(4) 0.013(3) -0.002(4)
C69 0.024(3) 0.051(6) 0.040(4) -0.011(4) 0.018(3) 0.000(4)
C70 0.028(3) 0.048(6) 0.032(3) 0.008(4) 0.016(3) 0.002(4)
C71 0.034(4) 0.051(6) 0.020(3) 0.001(4) 0.014(3) 0.003(4)
C72 0.034(4) 0.031(5) 0.028(3) 0.003(4) 0.015(3) 0.011(4)
C73 0.033(4) 0.047(5) 0.035(4) -0.011(4) 0.022(3) -0.001(4)
C74 0.027(3) 0.035(5) 0.028(3) -0.005(3) 0.008(3) 0.008(3)
C75 0.021(3) 0.043(5) 0.026(3) 0.003(4) 0.007(3) 0.014(4)
C76 0.033(4) 0.039(5) 0.027(3) 0.004(4) 0.012(3) 0.013(4)
C77 0.022(3) 0.042(5) 0.033(3) 0.012(4) 0.012(3) 0.010(4)
C78 0.022(3) 0.041(5) 0.030(3) -0.005(4) 0.008(3) -0.005(4)
C79 0.021(3) 0.048(6) 0.025(3) -0.003(4) 0.006(3) 0.003(4)
C80 0.017(3) 0.057(6) 0.038(4) 0.009(4) 0.009(3) 0.004(4)
C81 0.025(3) 0.038(5) 0.029(3) 0.004(4) 0.009(3) 0.004(4)
C82 0.033(4) 0.049(6) 0.034(4) 0.003(4) 0.020(3) 0.004(4)
N1 0.044(3) 0.017(3) 0.047(3) 0.007(3) 0.027(3) 0.007(3)
N2 0.024(3) 0.048(4) 0.027(3) -0.003(3) 0.009(2) -0.005(3)
N3 0.033(3) 0.053(5) 0.034(3) 0.001(3) 0.013(3) -0.009(3)
N4 0.032(3) 0.023(4) 0.036(3) 0.003(3) 0.014(2) 0.005(3)
N5 0.032(3) 0.025(4) 0.032(3) 0.009(3) 0.014(2) 0.007(3)
O1 0.033(2) 0.029(3) 0.022(2) 0.002(2) 0.0121(19) 0.002(2)
O2 0.032(2) 0.036(3) 0.033(2) 0.001(2) 0.0189(19) 0.004(2)
O3 0.026(2) 0.036(3) 0.030(2) 0.002(2) 0.0133(19) -0.003(2)
O4 0.045(3) 0.030(3) 0.032(2) 0.009(2) 0.017(2) 0.006(2)
O5 0.038(2) 0.034(3) 0.033(2) -0.009(2) 0.016(2) -0.001(2)

loop_
_atom_type_symbol
_atom_type_description
_atom_type_scat_dispersion_real
_atom_type_scat_dispersion_imag
_atom_type_scat_source
C C 0.0033 0.0016 'International Tables Vol C Tables 4.2.6.8 and 6.1.1.4'
H H 0.0000 0.0000 'International Tables Vol C Tables 4.2.6.8 and 6.1.1.4'
N N 0.0061 0.0033 'International Tables Vol C Tables 4.2.6.8 and 6.1.1.4'
O O 0.0106 0.0060 'International Tables Vol C Tables 4.2.6.8 and 6.1.1.4'

loop_
_geom_angle_atom_site_label_1
_geom_angle_atom_site_label_2
_geom_angle_atom_site_label_3
_geom_angle
C2 C1 C30 109.2(4)
C2 C1 C44 121.0(5)
C30 C1 C44 100.8(4)
O4 C1 C2 108.6(5)
O4 C1 C30 107.4(5)
O4 C1 C44 109.0(4)
C3 C2 C1 127.0(5)
C3 C2 C7 109.3(5)
C7 C2 C1 123.0(5)
C2 C3 C4 124.0(5)
C2 C3 C5 109.5(5)
C5 C3 C4 123.6(4)
C3 C4 C31 109.3(4)
C3 C4 C34 125.3(6)
C31 C4 C34 100.0(4)
O5 C4 C3 107.6(4)
O5 C4 C31 109.1(5)
O5 C4 C34 104.6(4)
C6 C5 C3 104.3(4)
N5 C5 C3 121.2(5)
N5 C5 C6 134.5(5)
C7 C6 C5 108.4(5)
N3 C6 C5 128.8(5)
N3 C6 C7 122.7(5)
C6 C7 C2 108.6(5)
N4 C7 C2 126.0(5)
N4 C7 C6 125.4(5)
C13 C8 C9 120.2(5)
N3 C8 C9 116.3(6)
N3 C8 C13 123.5(5)
C8 C9 H9 121.2
C10 C9 C8 117.7(6)
C10 C9 H9 121.2
C9 C10 H10 120.2
C11 C10 C9 119.7(6)
C11 C10 H10 120.2
C10 C11 H11 118.8
C12 C11 C10 122.4(6)
C12 C11 H11 118.8
C11 C12 H12 119.9
C11 C12 C13 120.1(6)
C13 C12 H12 119.9
C12 C13 C8 119.9(5)
C12 C13 N4 119.6(5)
N4 C13 C8 120.5(5)
C15 C14 N5 117.5(6)
C19 C14 C15 119.6(5)
C19 C14 N5 122.3(6)
C14 C15 H15 120.4
C16 C15 C14 119.1(7)
C16 C15 H15 120.4
C15 C16 H16 118.8
C15 C16 C17 122.4(7)
C17 C16 H16 118.8
C16 C17 C20 120.4(6)
C18 C17 C16 118.0(5)
C18 C17 C20 121.5(6)
C17 C18 H18 119.6
C17 C18 C19 120.7(7)
C19 C18 H18 119.6
C14 C19 C18 120.1(6)
C14 C19 H19 120.0
C18 C19 H19 120.0
C21 C20 C17 108.9(5)
C22 C20 C17 109.1(6)
C22 C20 C21 110.7(7)
C23 C20 C17 112.7(6)
C23 C20 C21 108.8(6)
C23 C20 C22 106.7(5)
C20 C21 H21A 109.5
C20 C21 H21B 109.5
C20 C21 H21C 109.5
H21A C21 H21B 109.5
H21A C21 H21C 109.5
H21B C21 H21C 109.5
C20 C22 H22A 109.5
C20 C22 H22B 109.5
C20 C22 H22C 109.5
H22A C22 H22B 109.5
H22A C22 H22C 109.5
H22B C22 H22C 109.5
C20 C23 H23A 109.5
C20 C23 H23B 109.5
C20 C23 H23C 109.5
H23A C23 H23B 109.5
H23A C23 H23C 109.5
H23B C23 H23C 109.5
C29 C24 C25 119.7(5)
N2 C24 C25 117.6(5)
N2 C24 C29 122.6(6)
C24 C25 C26 119.9(6)
C24 C25 N1 117.1(5)
C26 C25 N1 122.9(6)
C25 C26 H26 120.1
C25 C26 C27 119.8(6)
C27 C26 H26 120.1
C26 C27 H27 120.4
C28 C27 C26 119.2(6)
C28 C27 H27 120.4
C27 C28 H28 119.2
C27 C28 C29 121.6(6)
C29 C28 H28 119.2
C24 C29 C28 119.7(6)
C24 C29 H29 120.1
C28 C29 H29 120.1
C31 C30 C1 124.8(5)
C31 C30 C46 119.4(5)
C46 C30 C1 107.2(5)
C30 C31 C4 124.6(5)
C30 C31 C32 120.2(5)
C32 C31 C4 109.3(5)
C31 C32 C33 108.7(5)
C48 C32 C31 122.9(5)
C48 C32 C33 118.2(6)
C32 C33 C34 108.4(5)
C51 C33 C32 120.5(5)
C51 C33 C34 121.6(6)
C33 C34 C4 105.6(5)
C35 C34 C4 134.3(5)
C35 C34 C33 118.3(6)
C34 C35 C36 132.2(6)
C34 C35 C53 119.1(6)
C53 C35 C36 106.4(6)
C35 C36 C37 107.2(5)
O1 C36 C35 108.7(4)
O1 C36 C37 103.9(5)
O2 C36 C35 115.1(5)
O2 C36 C37 109.3(5)
O2 C36 O1 112.0(4)
C36 C37 H37 110.2
C36 C37 C38 107.3(4)
C38 C37 H37 110.2
C54 C37 C36 103.3(5)
C54 C37 H37 110.2
C54 C37 C38 115.4(5)
C37 C38 C39 103.7(5)
C57 C38 C37 112.9(5)
C57 C38 C39 102.0(4)
N1 C38 C37 111.5(4)
N1 C38 C39 112.4(5)
N1 C38 C57 113.6(5)
C40 C39 C38 106.9(5)
N2 C39 C38 112.6(5)
N2 C39 C40 112.1(5)
N2 C39 O1 112.1(5)
O1 C39 C38 105.1(4)
O1 C39 C40 107.7(5)
C41 C40 C39 128.5(6)
C41 C40 C58 120.2(5)
C58 C40 C39 107.3(5)
C40 C41 C42 126.3(5)
C40 C41 C61 119.8(6)
C61 C41 C42 106.9(6)
C41 C42 C43 106.4(5)
O3 C42 C41 125.6(6)
O3 C42 C43 127.7(6)
C44 C43 C42 128.6(5)
C44 C43 C62 119.1(5)
C62 C43 C42 105.5(6)
C43 C44 C1 131.3(5)
C43 C44 C45 118.8(6)
C45 C44 C1 105.3(5)
C46 C45 C44 109.8(5)
C64 C45 C44 121.3(6)
C64 C45 C46 120.4(5)
C45 C46 C30 108.7(5)
C45 C46 C47 120.2(6)
C47 C46 C30 119.8(5)
C46 C47 C48 119.0(5)
C46 C47 C66 119.8(5)
C48 C47 C66 106.6(5)
C32 C48 C47 117.6(5)
C32 C48 C49 122.2(6)
C49 C48 C47 107.7(5)
C48 C49 C67 109.5(6)
C50 C49 C48 119.8(5)
C50 C49 C67 118.5(7)
C49 C50 C51 119.9(6)
C49 C50 C79 121.8(5)
C51 C50 C79 105.4(6)
C33 C51 C50 119.1(6)
C52 C51 C33 118.9(5)
C52 C51 C50 110.2(6)
C51 C52 C53 120.6(6)
C51 C52 C78 108.0(5)
C53 C52 C78 119.1(6)
C52 C53 C35 121.3(6)
C52 C53 C54 121.8(6)
C54 C53 C35 109.7(5)
C53 C54 C37 110.3(6)
C55 C54 C37 125.8(6)
C55 C54 C53 118.7(6)
C54 C55 C56 114.9(5)
C54 C55 C77 120.0(6)
C77 C55 C56 108.7(5)
C57 C56 C55 120.2(5)
C57 C56 C75 121.9(5)
C75 C56 C55 105.8(5)
C56 C57 C38 124.7(5)
C56 C57 C58 116.5(5)
C58 C57 C38 111.8(5)
C57 C58 C40 109.1(5)
C59 C58 C40 119.4(6)
C59 C58 C57 123.2(5)
C58 C59 C60 119.9(6)
C58 C59 C74 117.3(5)
C60 C59 C74 109.9(5)
C59 C60 C72 108.1(5)
C61 C60 C59 118.9(5)
C61 C60 C72 120.4(6)
C60 C61 C41 121.4(6)
C60 C61 C62 120.8(5)
C62 C61 C41 108.3(6)
C61 C62 C43 110.6(5)
C63 C62 C43 122.8(6)
C63 C62 C61 118.6(6)
C62 C63 C64 117.7(6)
C62 C63 C71 119.5(6)
C64 C63 C71 110.5(5)
C45 C64 C63 119.9(5)
C45 C64 C65 119.5(6)
C63 C64 C65 108.0(6)
C66 C65 C64 121.0(6)
C66 C65 C70 118.9(6)
C70 C65 C64 107.3(6)
C65 C66 C47 118.8(5)
C65 C66 C67 121.7(7)
C67 C66 C47 109.1(5)
C66 C67 C49 106.9(6)
C68 C67 C49 120.5(6)
C68 C67 C66 120.2(6)
C67 C68 C69 120.2(6)
C67 C68 C80 121.0(6)
C69 C68 C80 106.6(7)
C70 C69 C68 118.6(7)
C70 C69 C82 121.2(6)
C82 C69 C68 109.5(6)
C65 C70 C71 108.9(5)
C69 C70 C65 120.5(6)
C69 C70 C71 117.2(7)
C63 C71 C70 105.2(6)
C72 C71 C63 121.6(6)
C72 C71 C70 120.7(6)
C71 C72 C60 118.9(6)
C71 C72 C73 121.6(6)
C73 C72 C60 106.7(6)
C72 C73 C74 109.7(5)
C82 C73 C72 118.9(7)
C82 C73 C74 119.6(5)
C59 C74 C73 105.6(5)
C75 C74 C59 120.5(5)
C75 C74 C73 120.5(6)
C74 C75 C56 119.5(5)
C74 C75 C76 120.5(6)
C76 C75 C56 108.4(5)
C75 C76 C77 109.7(5)
C81 C76 C75 120.0(5)
C81 C76 C77 119.3(6)
C55 C77 C76 107.3(6)
C78 C77 C55 121.4(6)
C78 C77 C76 120.3(6)
C77 C78 C52 117.6(5)
C77 C78 C79 120.3(6)
C79 C78 C52 107.0(6)
C78 C79 C50 109.3(5)
C80 C79 C50 119.2(6)
C80 C79 C78 119.7(7)
C79 C80 C68 119.0(7)
C79 C80 C81 120.6(6)
C81 C80 C68 107.7(6)
C76 C81 C80 119.7(6)
C76 C81 C82 119.5(6)
C80 C81 C82 109.2(6)
C69 C82 C81 107.0(6)
C73 C82 C69 120.3(6)
C73 C82 C81 119.6(6)
C25 N1 C38 111.6(5)
C25 N1 H1 124.2
C38 N1 H1 124.2
C24 N2 C39 117.3(5)
C24 N2 H2 121.3
C39 N2 H2 121.3
C6 N3 C8 113.9(5)
C7 N4 C13 113.8(5)
C5 N5 C14 121.7(5)
C36 O1 C39 110.4(5)
C36 O2 H2A 109.5
C1 O4 H4 109.5
C4 O5 H5 109.5

loop_
_geom_bond_atom_site_label_1
_geom_bond_atom_site_label_2
_geom_bond_distance
C1 C2 1.494(8)
C1 C30 1.508(7)
C1 C44 1.561(8)
C1 O4 1.458(7)
C2 C3 1.341(7)
C2 C7 1.476(7)
C3 C4 1.515(7)
C3 C5 1.498(7)
C4 C31 1.539(7)
C4 C34 1.552(9)
C4 O5 1.449(7)
C5 C6 1.489(8)
C5 N5 1.267(6)
C6 C7 1.380(7)
C6 N3 1.317(7)
C7 N4 1.331(7)
C8 C9 1.434(8)
C8 C13 1.394(8)
C8 N3 1.389(7)
C9 H9 0.9500
C9 C10 1.394(9)
C10 H10 0.9500
C10 C11 1.393(8)
C11 H11 0.9500
C11 C12 1.343(8)
C12 H12 0.9500
C12 C13 1.381(7)
C13 N4 1.387(6)
C14 C15 1.411(9)
C14 C19 1.371(9)
C14 N5 1.448(7)
C15 H15 0.9500
C15 C16 1.367(7)
C16 H16 0.9500
C16 C17 1.387(9)
C17 C18 1.386(9)
C17 C20 1.544(8)
C18 H18 0.9500
C18 C19 1.402(8)
C19 H19 0.9500
C20 C21 1.533(8)
C20 C22 1.529(10)
C20 C23 1.527(9)
C21 H21A 0.9800
C21 H21B 0.9800
C21 H21C 0.9800
C22 H22A 0.9800
C22 H22B 0.9800
C22 H22C 0.9800
C23 H23A 0.9800
C23 H23B 0.9800
C23 H23C 0.9800
C24 C25 1.398(9)
C24 C29 1.389(8)
C24 N2 1.383(7)
C25 C26 1.401(8)
C25 N1 1.428(7)
C26 H26 0.9500
C26 C27 1.404(8)
C27 H27 0.9500
C27 C28 1.373(9)
C28 H28 0.9500
C28 C29 1.389(8)
C29 H29 0.9500
C30 C31 1.357(7)
C30 C46 1.467(7)
C31 C32 1.414(8)
C32 C33 1.443(9)
C32 C48 1.397(7)
C33 C34 1.470(8)
C33 C51 1.421(8)
C34 C35 1.383(9)
C35 C36 1.508(8)
C35 C53 1.462(8)
C36 C37 1.541(9)
C36 O1 1.441(6)
C36 O2 1.395(6)
C37 H37 1.0001
C37 C38 1.550(8)
C37 C54 1.487(7)
C38 C39 1.564(8)
C38 C57 1.494(8)
C38 N1 1.446(7)
C39 C40 1.518(7)
C39 N2 1.450(7)
C39 O1 1.458(8)
C40 C41 1.350(8)
C40 C58 1.453(8)
C41 C42 1.475(9)
C41 C61 1.448(7)
C42 C43 1.507(8)
C42 O3 1.230(6)
C43 C44 1.371(9)
C43 C62 1.434(8)
C44 C45 1.458(8)
C45 C46 1.401(8)
C45 C64 1.394(8)
C46 C47 1.415(8)
C47 C48 1.458(8)
C47 C66 1.459(9)
C48 C49 1.414(8)
C49 C50 1.404(9)
C49 C67 1.455(8)
C50 C51 1.444(7)
C50 C79 1.452(9)
C51 C52 1.393(9)
C52 C53 1.400(8)
C52 C78 1.455(8)
C53 C54 1.410(9)
C54 C55 1.386(8)
C55 C56 1.490(8)
C55 C77 1.437(8)
C56 C57 1.378(7)
C56 C75 1.465(7)
C57 C58 1.418(8)
C58 C59 1.414(7)
C59 C60 1.429(9)
C59 C74 1.448(7)
C60 C61 1.383(8)
C60 C72 1.453(8)
C61 C62 1.428(9)
C62 C63 1.405(8)
C63 C64 1.426(9)
C63 C71 1.451(9)
C64 C65 1.456(8)
C65 C66 1.367(9)
C65 C70 1.451(10)
C66 C67 1.416(8)
C67 C68 1.380(10)
C68 C69 1.451(9)
C68 C80 1.470(9)
C69 C70 1.397(8)
C69 C82 1.437(10)
C70 C71 1.483(9)
C71 C72 1.345(9)
C72 C73 1.446(8)
C73 C74 1.456(9)
C73 C82 1.386(9)
C74 C75 1.362(8)
C75 C76 1.428(8)
C76 C77 1.447(8)
C76 C81 1.403(8)
C77 C78 1.397(9)
C78 C79 1.421(8)
C79 C80 1.404(8)
C80 C81 1.434(10)
C81 C82 1.450(8)
N1 H1 0.8800
N2 H2 0.8800
O2 H2A 0.8400
O4 H4 0.8400
O5 H5 0.8400

loop_
_geom_hbond_atom_site_label_D
_geom_hbond_atom_site_label_H
_geom_hbond_atom_site_label_A
_geom_hbond_distance_DH
_geom_hbond_distance_HA
_geom_hbond_distance_DA
_geom_hbond_angle_DHA
_geom_hbond_site_symmetry_A
C15 H15 O2 0.95 2.55 3.290(7) 134.4 .
O2 H2A N5 0.84 1.96 2.769(7) 162.9 .
O5 H5 N4 0.84 2.34 3.171(7) 168.0 3_757
O5 H5 O4 0.84 2.55 3.057(6) 119.9 3_757

loop_
_platon_squeeze_void_nr
_platon_squeeze_void_average_x
_platon_squeeze_void_average_y
_platon_squeeze_void_average_z
_platon_squeeze_void_volume
_platon_squeeze_void_count_electrons
_platon_squeeze_void_content
1 0.239 0.758 0.555 21 5 ' '
2 0.239 0.742 0.055 21 5 ' '
3 0.500 0.247 1.106 1123 262 ' '
4 0.761 0.242 0.445 21 7 ' '
5 0.761 0.258 0.945 21 7 ' '
